data_1514264
loop_
_publ_author_name
'Shi, Jianwu'
'Zhao, Wenling'
'Xu, Li'
'Kan, Yuhe'
'Li, Chunli'
'Song, Jinsheng'
'Wang, Hua'

_publ_section_title
;
 Small Molecules of Cyclopentadithiophene Derivatives: Effect of Sulfur
 Atoms Position and Substituted Groups on Their UV-abs Properties.
;
_journal_issue 15
_journal_name_full 'The journal of physical chemistry. A'
_journal_page_first 7844
_journal_paper_doi 10.1021/jp5009048
_journal_volume 118
_journal_year 2014
_chemical_formula_sum 'C21 H12 O S2'
_chemical_formula_weight 344.43
_chemical_name_systematic
;

 ?

;
_space_group_IT_number 14
_symmetry_cell_setting monoclinic
_symmetry_space_group_name_Hall '-P 2ybc'
_symmetry_space_group_name_H-M 'P 1 21/c 1'
_atom_sites_solution_hydrogens geom
_atom_sites_solution_primary direct
_atom_sites_solution_secondary difmap
_audit_creation_method SHELXL-97
_cell_angle_alpha 90.00
_cell_angle_beta 116.620(3)
_cell_angle_gamma 90.00
_cell_formula_units_Z 4
_cell_length_a 9.4678(14)
_cell_length_b 20.285(3)
_cell_length_c 9.5649(13)
_cell_measurement_reflns_used 421
_cell_measurement_temperature 296(2)
_cell_measurement_theta_max 17.74
_cell_measurement_theta_min 2.41
_cell_volume 1642.3(4)
_computing_cell_refinement 'Bruker SMART'
_computing_data_collection 'Bruker SMART'
_computing_data_reduction 'Bruker SAINT'
_computing_molecular_graphics 'Bruker SHELXTL'
_computing_publication_material 'Bruker SHELXTL'
_computing_structure_refinement 'SHELXL-97 (Sheldrick, 1997)'
_computing_structure_solution 'SHELXS-97 (Sheldrick, 1990)'
_diffrn_ambient_temperature 296(2)
_diffrn_measured_fraction_theta_full 0.971
_diffrn_measured_fraction_theta_max 0.971
_diffrn_measurement_device_type 'CCD area detector'
_diffrn_measurement_method 'phi and omega scans'
_diffrn_radiation_monochromator graphite
_diffrn_radiation_source 'fine-focus sealed tube'
_diffrn_radiation_type MoK\a
_diffrn_radiation_wavelength 0.71073
_diffrn_reflns_av_R_equivalents 0.0387
_diffrn_reflns_av_sigmaI/netI 0.0597
_diffrn_reflns_limit_h_max 12
_diffrn_reflns_limit_h_min -12
_diffrn_reflns_limit_k_max 21
_diffrn_reflns_limit_k_min -27
_diffrn_reflns_limit_l_max 12
_diffrn_reflns_limit_l_min -12
_diffrn_reflns_number 10170
_diffrn_reflns_theta_full 28.27
_diffrn_reflns_theta_max 28.27
_diffrn_reflns_theta_min 2.01
_exptl_absorpt_coefficient_mu 0.328
_exptl_absorpt_correction_T_max 0.9434
_exptl_absorpt_correction_T_min 0.8884
_exptl_absorpt_correction_type multi-scan
_exptl_absorpt_process_details SADABS
_exptl_crystal_colour COLORNESS
_exptl_crystal_density_diffrn 1.393
_exptl_crystal_density_method 'not measured'
_exptl_crystal_description BLOCK
_exptl_crystal_F_000 712
_exptl_crystal_size_max 0.37
_exptl_crystal_size_mid 0.23
_exptl_crystal_size_min 0.18
_refine_diff_density_max 0.169
_refine_diff_density_min -0.250
_refine_diff_density_rms 0.048
_refine_ls_extinction_method none
_refine_ls_goodness_of_fit_ref 1.029
_refine_ls_hydrogen_treatment CONS
_refine_ls_matrix_type full
_refine_ls_number_parameters 217
_refine_ls_number_reflns 3961
_refine_ls_number_restraints 0
_refine_ls_restrained_S_all 1.029
_refine_ls_R_factor_all 0.0796
_refine_ls_R_factor_gt 0.0458
_refine_ls_shift/su_max 0.000
_refine_ls_shift/su_mean 0.000
_refine_ls_structure_factor_coef Fsqd
_refine_ls_weighting_details 'calc w=1/[\s^2^(Fo^2^)+(0.0470P)^2^+0.1735P] where P=(Fo^2^+2Fc^2^)/3'
_refine_ls_weighting_scheme calc
_refine_ls_wR_factor_gt 0.1058
_refine_ls_wR_factor_ref 0.1205
_reflns_number_gt 2545
_reflns_number_total 3961
_reflns_threshold_expression >2sigma(I)
_cod_data_source_file jp5009048_si_002.cif
_cod_data_source_block a
_cod_depositor_comments
;
The following automatic conversions were performed:

'_symmetry_cell_setting' value 'Monoclinic' changed to 'monoclinic'
according to
/usr/data/users/saulius/crontab/automatic-downloads/rss-feeds/ACS/lib/dictionaries/cif_core.dic
dictionary named 'cif_core.dic' version 2.4.2 from
2011-04-26.

'_exptl_absorpt_correction_type' value 'Multi-scan'
changed to 'multi-scan' according to
/usr/data/users/saulius/crontab/automatic-downloads/rss-feeds/ACS/lib/dictionaries/cif_core.dic
dictionary named 'cif_core.dic' version 2.4.2 from 2011-04-26.

Automatic conversion script
Id: cif_fix_values 2281 2013-09-26 08:29:07Z andrius 

 Adding full bibliography for
 ./tmp-cod-update-bibliographies-10461/cifs/1514264.cif.
;
_cod_original_sg_symbol_H-M P2(1)/c
_cod_database_code 1514264

loop_
_symmetry_equiv_pos_as_xyz
'x, y, z'
'-x, y+1/2, -z+1/2'
'-x, -y, -z'
'x, -y-1/2, z-1/2'

loop_
_atom_site_label
_atom_site_type_symbol
_atom_site_fract_x
_atom_site_fract_y
_atom_site_fract_z
_atom_site_U_iso_or_equiv
_atom_site_adp_type
_atom_site_occupancy
_atom_site_symmetry_multiplicity
_atom_site_calc_flag
_atom_site_refinement_flags
O O 1.2488(2) 0.00826(7) 0.5248(2) 0.0708(5) Uani 1 1 d .
S1 S 0.92345(6) 0.19926(3) 0.44581(7) 0.05844(19) Uani 1 1 d .
C1 C 1.5182(2) 0.21168(9) 0.6033(2) 0.0422(5) Uani 1 1 d .
C2 C 1.3852(2) 0.17489(9) 0.5666(2) 0.0392(4) Uani 1 1 d .
S2 S 1.67908(6) 0.15898(3) 0.64820(7) 0.05769(19) Uani 1 1 d .
C3 C 1.4146(2) 0.10517(9) 0.5751(2) 0.0465(5) Uani 1 1 d .
C4 C 1.5676(3) 0.08955(11) 0.6170(3) 0.0552(5) Uani 1 1 d .
H4A H 1.6064 0.0468 0.6272 0.066 Uiso 1 1 calc R
C5 C 1.2667(3) 0.06786(10) 0.5326(2) 0.0496(5) Uani 1 1 d .
C6 C 1.1464(2) 0.11978(9) 0.5015(2) 0.0456(5) Uani 1 1 d .
C7 C 0.9905(3) 0.12046(10) 0.4640(3) 0.0557(6) Uani 1 1 d .
H7A H 0.9288 0.0831 0.4502 0.067 Uiso 1 1 calc R
C8 C 1.2150(2) 0.18416(9) 0.5188(2) 0.0386(4) Uani 1 1 d .
C9 C 1.1077(2) 0.23357(9) 0.4906(2) 0.0410(4) Uani 1 1 d .
C10 C 1.5457(2) 0.28326(10) 0.6120(2) 0.0431(5) Uani 1 1 d .
C11 C 1.5030(2) 0.32262(10) 0.7065(2) 0.0488(5) Uani 1 1 d .
H11A H 1.4538 0.3039 0.7620 0.059 Uiso 1 1 calc R
C12 C 1.5339(3) 0.38942(11) 0.7175(3) 0.0617(6) Uani 1 1 d .
H12A H 1.5062 0.4154 0.7814 0.074 Uiso 1 1 calc R
C13 C 1.6053(3) 0.41788(12) 0.6348(3) 0.0710(7) Uani 1 1 d .
H13A H 1.6256 0.4629 0.6426 0.085 Uiso 1 1 calc R
C14 C 1.6462(3) 0.37920(13) 0.5408(3) 0.0714(7) Uani 1 1 d .
H14A H 1.6937 0.3983 0.4841 0.086 Uiso 1 1 calc R
C15 C 1.6178(3) 0.31259(11) 0.5297(3) 0.0563(6) Uani 1 1 d .
H15A H 1.6471 0.2869 0.4664 0.068 Uiso 1 1 calc R
C16 C 1.1207(2) 0.30570(9) 0.4917(2) 0.0417(4) Uani 1 1 d .
C17 C 1.0845(3) 0.34374(11) 0.5923(3) 0.0570(6) Uani 1 1 d .
H17A H 1.0502 0.3233 0.6587 0.068 Uiso 1 1 calc R
C18 C 1.0988(3) 0.41105(12) 0.5947(3) 0.0721(7) Uani 1 1 d .
H18A H 1.0759 0.4359 0.6638 0.087 Uiso 1 1 calc R
C19 C 1.1467(3) 0.44182(12) 0.4955(3) 0.0727(7) Uani 1 1 d .
H19A H 1.1562 0.4875 0.4973 0.087 Uiso 1 1 calc R
C20 C 1.1809(3) 0.40516(11) 0.3932(3) 0.0669(7) Uani 1 1 d .
H20A H 1.2123 0.4261 0.3253 0.080 Uiso 1 1 calc R
C21 C 1.1686(3) 0.33749(10) 0.3914(2) 0.0525(5) Uani 1 1 d .
H21A H 1.1924 0.3129 0.3226 0.063 Uiso 1 1 calc R

loop_
_atom_site_aniso_label
_atom_site_aniso_U_11
_atom_site_aniso_U_22
_atom_site_aniso_U_33
_atom_site_aniso_U_23
_atom_site_aniso_U_13
_atom_site_aniso_U_12
O 0.0799(12) 0.0407(9) 0.1004(14) 0.0010(8) 0.0480(11) -0.0010(7)
S1 0.0333(3) 0.0631(4) 0.0758(4) 0.0073(3) 0.0217(3) 0.0004(2)
C1 0.0366(11) 0.0536(12) 0.0399(11) -0.0018(8) 0.0201(9) 0.0015(8)
C2 0.0376(11) 0.0464(11) 0.0370(10) 0.0018(8) 0.0197(9) 0.0036(8)
S2 0.0383(3) 0.0718(4) 0.0666(4) -0.0004(3) 0.0267(3) 0.0082(2)
C3 0.0488(12) 0.0470(12) 0.0495(12) 0.0019(9) 0.0272(10) 0.0069(9)
C4 0.0550(14) 0.0535(13) 0.0633(14) 0.0034(10) 0.0319(12) 0.0134(10)
C5 0.0572(14) 0.0446(12) 0.0528(13) 0.0018(9) 0.0298(11) 0.0016(9)
C6 0.0458(12) 0.0462(11) 0.0472(12) 0.0018(9) 0.0230(10) -0.0035(9)
C7 0.0466(13) 0.0533(13) 0.0651(15) 0.0022(10) 0.0232(11) -0.0102(10)
C8 0.0363(10) 0.0431(11) 0.0390(10) 0.0013(8) 0.0193(8) -0.0008(8)
C9 0.0329(10) 0.0506(11) 0.0393(11) 0.0037(8) 0.0159(9) 0.0006(8)
C10 0.0327(10) 0.0563(12) 0.0366(11) -0.0031(9) 0.0121(8) -0.0047(8)
C11 0.0405(12) 0.0600(13) 0.0433(12) -0.0018(10) 0.0165(9) 0.0010(9)
C12 0.0620(15) 0.0617(15) 0.0530(14) -0.0124(11) 0.0183(12) -0.0003(11)
C13 0.0775(18) 0.0556(15) 0.0690(17) -0.0069(12) 0.0231(15) -0.0160(13)
C14 0.0757(18) 0.0774(18) 0.0664(16) -0.0017(13) 0.0366(14) -0.0273(13)
C15 0.0558(14) 0.0656(14) 0.0531(13) -0.0101(11) 0.0294(11) -0.0154(11)
C16 0.0337(10) 0.0467(11) 0.0399(11) 0.0051(8) 0.0122(9) 0.0048(8)
C17 0.0609(15) 0.0573(14) 0.0616(14) 0.0058(10) 0.0354(12) 0.0127(10)
C18 0.089(2) 0.0557(15) 0.0786(18) 0.0010(13) 0.0433(16) 0.0213(13)
C19 0.0861(19) 0.0421(13) 0.0814(18) 0.0059(12) 0.0298(16) 0.0109(12)
C20 0.0801(18) 0.0562(15) 0.0635(15) 0.0137(12) 0.0315(14) -0.0047(12)
C21 0.0556(14) 0.0581(14) 0.0427(12) 0.0013(10) 0.0211(10) -0.0022(10)

loop_
_atom_type_symbol
_atom_type_description
_atom_type_scat_dispersion_real
_atom_type_scat_dispersion_imag
_atom_type_scat_source
C C 0.0033 0.0016 'International Tables Vol C Tables 4.2.6.8 and 6.1.1.4'
H H 0.0000 0.0000 'International Tables Vol C Tables 4.2.6.8 and 6.1.1.4'
O O 0.0106 0.0060 'International Tables Vol C Tables 4.2.6.8 and 6.1.1.4'
S S 0.1246 0.1234 'International Tables Vol C Tables 4.2.6.8 and 6.1.1.4'

loop_
_geom_angle_atom_site_label_1
_geom_angle_atom_site_label_2
_geom_angle_atom_site_label_3
_geom_angle
C7 S1 C9 93.64(10)
C2 C1 C10 132.29(17)
C2 C1 S2 109.26(14)
C10 C1 S2 118.45(14)
C1 C2 C3 112.96(17)
C1 C2 C8 139.60(18)
C3 C2 C8 107.44(16)
C4 S2 C1 93.39(10)
C4 C3 C2 113.63(18)
C4 C3 C5 135.71(19)
C2 C3 C5 110.65(17)
C3 C4 S2 110.76(16)
C3 C4 H4A 124.6
S2 C4 H4A 124.6
O C5 C3 127.8(2)
O C5 C6 128.3(2)
C3 C5 C6 103.85(16)
C7 C6 C8 113.88(18)
C7 C6 C5 135.21(19)
C8 C6 C5 110.89(17)
C6 C7 S1 110.46(16)
C6 C7 H7A 124.8
S1 C7 H7A 124.8
C9 C8 C6 112.76(17)
C9 C8 C2 140.08(18)
C6 C8 C2 107.13(16)
C8 C9 C16 132.64(17)
C8 C9 S1 109.25(14)
C16 C9 S1 118.11(13)
C15 C10 C11 118.81(19)
C15 C10 C1 120.76(18)
C11 C10 C1 120.42(17)
C12 C11 C10 119.9(2)
C12 C11 H11A 120.0
C10 C11 H11A 120.0
C13 C12 C11 120.6(2)
C13 C12 H12A 119.7
C11 C12 H12A 119.7
C14 C13 C12 119.5(2)
C14 C13 H13A 120.3
C12 C13 H13A 120.3
C15 C14 C13 120.6(2)
C15 C14 H14A 119.7
C13 C14 H14A 119.7
C14 C15 C10 120.5(2)
C14 C15 H15A 119.7
C10 C15 H15A 119.7
C21 C16 C17 118.56(19)
C21 C16 C9 120.68(17)
C17 C16 C9 120.75(17)
C18 C17 C16 120.7(2)
C18 C17 H17A 119.6
C16 C17 H17A 119.6
C17 C18 C19 120.1(2)
C17 C18 H18A 119.9
C19 C18 H18A 119.9
C18 C19 C20 120.1(2)
C18 C19 H19A 120.0
C20 C19 H19A 120.0
C21 C20 C19 120.1(2)
C21 C20 H20A 120.0
C19 C20 H20A 119.9
C20 C21 C16 120.4(2)
C20 C21 H21A 119.8
C16 C21 H21A 119.8

loop_
_geom_bond_atom_site_label_1
_geom_bond_atom_site_label_2
_geom_bond_distance
O C5 1.218(2)
S1 C7 1.700(2)
S1 C9 1.7439(19)
C1 C2 1.367(3)
C1 C10 1.471(3)
C1 S2 1.7501(19)
C2 C3 1.437(3)
C2 C8 1.476(3)
S2 C4 1.704(2)
C3 C4 1.356(3)
C3 C5 1.479(3)
C4 H4A 0.9300
C5 C6 1.480(3)
C6 C7 1.354(3)
C6 C8 1.435(3)
C7 H7A 0.9300
C8 C9 1.366(3)
C9 C16 1.468(3)
C10 C15 1.387(3)
C10 C11 1.395(3)
C11 C12 1.380(3)
C11 H11A 0.9300
C12 C13 1.376(3)
C12 H12A 0.9300
C13 C14 1.374(3)
C13 H13A 0.9300
C14 C15 1.372(3)
C14 H14A 0.9300
C15 H15A 0.9300
C16 C21 1.389(3)
C16 C17 1.392(3)
C17 C18 1.371(3)
C17 H17A 0.9300
C18 C19 1.372(3)
C18 H18A 0.9300
C19 C20 1.378(3)
C19 H19A 0.9300
C20 C21 1.377(3)
C20 H20A 0.9300
C21 H21A 0.9300

loop_
_geom_torsion_atom_site_label_1
_geom_torsion_atom_site_label_2
_geom_torsion_atom_site_label_3
_geom_torsion_atom_site_label_4
_geom_torsion
C10 C1 C2 C3 -179.31(19)
S2 C1 C2 C3 0.0(2)
C10 C1 C2 C8 1.0(4)
S2 C1 C2 C8 -179.7(2)
C2 C1 S2 C4 0.19(15)
C10 C1 S2 C4 179.63(15)
C1 C2 C3 C4 -0.3(3)
C8 C2 C3 C4 179.51(17)
C1 C2 C3 C5 -179.37(17)
C8 C2 C3 C5 0.4(2)
C2 C3 C4 S2 0.4(2)
C5 C3 C4 S2 179.2(2)
C1 S2 C4 C3 -0.36(17)
C4 C3 C5 O -0.3(4)
C2 C3 C5 O 178.5(2)
C4 C3 C5 C6 179.9(2)
C2 C3 C5 C6 -1.3(2)
O C5 C6 C7 3.4(4)
C3 C5 C6 C7 -176.8(2)
O C5 C6 C8 -178.0(2)
C3 C5 C6 C8 1.7(2)
C8 C6 C7 S1 1.1(2)
C5 C6 C7 S1 179.56(19)
C9 S1 C7 C6 -0.46(17)
C7 C6 C8 C9 -1.3(3)
C5 C6 C8 C9 179.83(16)
C7 C6 C8 C2 177.34(17)
C5 C6 C8 C2 -1.5(2)
C1 C2 C8 C9 -1.6(4)
C3 C2 C8 C9 178.7(2)
C1 C2 C8 C6 -179.6(2)
C3 C2 C8 C6 0.7(2)
C6 C8 C9 C16 -179.10(19)
C2 C8 C9 C16 2.9(4)
C6 C8 C9 S1 0.9(2)
C2 C8 C9 S1 -177.1(2)
C7 S1 C9 C8 -0.27(15)
C7 S1 C9 C16 179.73(15)
C2 C1 C10 C15 -126.2(2)
S2 C1 C10 C15 54.5(2)
C2 C1 C10 C11 55.4(3)
S2 C1 C10 C11 -123.90(18)
C15 C10 C11 C12 -0.5(3)
C1 C10 C11 C12 177.98(18)
C10 C11 C12 C13 0.6(3)
C11 C12 C13 C14 -0.1(4)
C12 C13 C14 C15 -0.5(4)
C13 C14 C15 C10 0.7(4)
C11 C10 C15 C14 -0.1(3)
C1 C10 C15 C14 -178.6(2)
C8 C9 C16 C21 60.4(3)
S1 C9 C16 C21 -119.62(18)
C8 C9 C16 C17 -120.0(2)
S1 C9 C16 C17 60.0(2)
C21 C16 C17 C18 -1.3(3)
C9 C16 C17 C18 179.1(2)
C16 C17 C18 C19 1.1(4)
C17 C18 C19 C20 -0.1(4)
C18 C19 C20 C21 -0.7(4)
C19 C20 C21 C16 0.4(3)
C17 C16 C21 C20 0.6(3)
C9 C16 C21 C20 -179.8(2)
